data_7242154
loop_
_publ_author_name
'Rashid, Faisal'
'Uddin, Noor'
'Ali, Saqib'
'Haider, Ali'
'Tirmizi, Syed Ahmad'
'Diaconescu, Paula L.'
'Iqbal, Jamshed'

_publ_section_title
;
 New triorganotin(iv) compounds with aromatic carboxylate ligands:
 synthesis and evaluation of the pro-apoptotic mechanism
;
_journal_issue 8
_journal_name_full 'RSC Advances'
_journal_page_first 4499
_journal_page_last 4514
_journal_paper_doi 10.1039/D0RA06695H
_journal_volume 11
_journal_year 2021
_chemical_formula_moiety 'C22 H38 O4 Sn'
_chemical_formula_sum 'C22 H38 O4 Sn'
_chemical_formula_weight 485.21
_space_group_crystal_system monoclinic
_space_group_IT_number 14
_space_group_name_Hall '-P 2ybc'
_space_group_name_H-M_alt 'P 1 21/c 1'
_atom_sites_solution_hydrogens geom
_audit_block_doi 10.5517/ccdc.csd.cc25sswn
_audit_creation_method SHELXL-2014/6
_audit_update_record
;
2020-07-29 deposited with the CCDC.	2020-11-19 downloaded from the CCDC.
;
_cell_angle_alpha 90
_cell_angle_beta 98.1189(16)
_cell_angle_gamma 90
_cell_formula_units_Z 8
_cell_length_a 26.639(3)
_cell_length_b 10.7495(11)
_cell_length_c 16.3176(16)
_cell_measurement_reflns_used 9893
_cell_measurement_temperature 100(2)
_cell_measurement_theta_max 30.85
_cell_measurement_theta_min 2.44
_cell_volume 4625.8(8)
_computing_cell_refinement 'Bruker SAINT'
_computing_data_collection 'Bruker APEX2'
_computing_data_reduction 'Bruker SAINT'
_computing_molecular_graphics 'Bruker SHELXTL'
_computing_publication_material 'Bruker SHELXTL'
_computing_structure_refinement 'SHELXL-2014/6 (Sheldrick, 2014)'
_computing_structure_solution 'SHELXS-97 (Sheldrick 2008)'
_diffrn_ambient_temperature 100(2)
_diffrn_detector_area_resol_mean 8.3333
_diffrn_measured_fraction_theta_full 0.998
_diffrn_measured_fraction_theta_max 0.929
_diffrn_measurement_device_type 'Bruker APEX-II CCD'
_diffrn_measurement_method '\f and \w scans'
_diffrn_radiation_type MoK\a
_diffrn_radiation_wavelength 0.71073
_diffrn_reflns_av_R_equivalents 0.0280
_diffrn_reflns_av_unetI/netI 0.0257
_diffrn_reflns_Laue_measured_fraction_full 0.998
_diffrn_reflns_Laue_measured_fraction_max 0.929
_diffrn_reflns_limit_h_max 38
_diffrn_reflns_limit_h_min -37
_diffrn_reflns_limit_k_max 15
_diffrn_reflns_limit_k_min -15
_diffrn_reflns_limit_l_max 22
_diffrn_reflns_limit_l_min -23
_diffrn_reflns_number 60460
_diffrn_reflns_point_group_measured_fraction_full 0.998
_diffrn_reflns_point_group_measured_fraction_max 0.929
_diffrn_reflns_theta_full 25.242
_diffrn_reflns_theta_max 30.907
_diffrn_reflns_theta_min 1.544
_diffrn_source 'Sealed Mo X-Ray Tube'
_exptl_absorpt_coefficient_mu 1.127
_exptl_absorpt_correction_T_max 0.14
_exptl_absorpt_correction_T_min 0.09
_exptl_absorpt_correction_type multi-scan
_exptl_absorpt_process_details 'SADABS V2014/2 (Bruker AXS Inc.)'
_exptl_crystal_colour colorless
_exptl_crystal_density_diffrn 1.393
_exptl_crystal_description platelet
_exptl_crystal_F_000 2016
_exptl_crystal_size_max .3
_exptl_crystal_size_mid .2
_exptl_crystal_size_min .1
_refine_diff_density_max 5.338
_refine_diff_density_min -1.895
_refine_diff_density_rms 0.164
_refine_ls_extinction_method none
_refine_ls_goodness_of_fit_ref 1.214
_refine_ls_hydrogen_treatment constr
_refine_ls_matrix_type full
_refine_ls_number_parameters 497
_refine_ls_number_reflns 13595
_refine_ls_number_restraints 0
_refine_ls_restrained_S_all 1.214
_refine_ls_R_factor_all 0.0759
_refine_ls_R_factor_gt 0.0574
_refine_ls_shift/su_max 0.001
_refine_ls_shift/su_mean 0.000
_refine_ls_structure_factor_coef Fsqd
_refine_ls_weighting_details 'w=1/[\s^2^(Fo^2^)+(0.0355P)^2^+24.8189P] where P=(Fo^2^+2Fc^2^)/3'
_refine_ls_weighting_scheme calc
_refine_ls_wR_factor_gt 0.1271
_refine_ls_wR_factor_ref 0.1396
_reflns_Friedel_coverage 0.000
_reflns_number_gt 11150
_reflns_number_total 13595
_reflns_threshold_expression 'I > 2\s(I)'
_cod_data_source_file d0ra06695h2.cif
_cod_data_source_block mo_noor6a
_cod_original_sg_symbol_H-M 'P 21/c'
_cod_database_code 7242154
_shelx_space_group_comment
; 
The symmetry employed for this shelxl refinement is uniquely defined 
by the following loop, which should always be used as a source of 
symmetry information in preference to the above space-group names. 
They are only intended as comments. 
;
_shelxl_version_number 2014/6

loop_
_space_group_symop_operation_xyz
'x, y, z'
'-x, y+1/2, -z+1/2'
'-x, -y, -z'
'x, -y-1/2, z-1/2'

loop_
_atom_site_label
_atom_site_type_symbol
_atom_site_fract_x
_atom_site_fract_y
_atom_site_fract_z
_atom_site_U_iso_or_equiv
_atom_site_adp_type
_atom_site_occupancy
_atom_site_site_symmetry_order
_atom_site_calc_flag
_atom_site_refinement_flags_posn
_atom_site_refinement_flags_adp
_atom_site_refinement_flags_occupancy
_atom_site_disorder_assembly
_atom_site_disorder_group
Sn1 Sn 0.49664(2) 0.45877(2) 0.29255(2) 0.01684(7) Uani 1 1 d . . . . .
O1 O 0.51829(10) 0.6135(2) 0.37582(18) 0.0194(5) Uani 1 1 d . . . . .
O2 O 0.51769(11) 0.7644(3) 0.28187(18) 0.0209(6) Uani 1 1 d . . . . .
O3 O 0.75441(11) 0.6396(3) 0.5463(2) 0.0296(7) Uani 1 1 d . . . . .
O4 O 0.74257(11) 0.8137(3) 0.4372(2) 0.0325(8) Uani 1 1 d . . . . .
C1 C 0.51498(14) 0.3385(4) 0.3962(2) 0.0198(7) Uani 1 1 d . . . . .
H1A H 0.5114 0.3851 0.4474 0.024 Uiso 1 1 calc R U . . .
H1B H 0.4904 0.2689 0.3917 0.024 Uiso 1 1 calc R U . . .
C2 C 0.56840(15) 0.2856(4) 0.4033(3) 0.0225(8) Uani 1 1 d . . . . .
H2A H 0.5930 0.3547 0.4139 0.027 Uiso 1 1 calc R U . . .
H2B H 0.5731 0.2473 0.3497 0.027 Uiso 1 1 calc R U . . .
C3 C 0.58005(16) 0.1890(4) 0.4714(3) 0.0246(8) Uani 1 1 d . . . . .
H3A H 0.5547 0.1211 0.4622 0.030 Uiso 1 1 calc R U . . .
H3B H 0.5770 0.2279 0.5255 0.030 Uiso 1 1 calc R U . . .
C4 C 0.63300(18) 0.1342(5) 0.4743(3) 0.0321(10) Uani 1 1 d . . . . .
H4A H 0.6363 0.0961 0.4208 0.048 Uiso 1 1 calc R U . . .
H4B H 0.6385 0.0709 0.5179 0.048 Uiso 1 1 calc R U . . .
H4C H 0.6583 0.2004 0.4861 0.048 Uiso 1 1 calc R U . . .
C5 C 0.41800(15) 0.5051(4) 0.2585(3) 0.0225(8) Uani 1 1 d . . . . .
H5A H 0.4125 0.5277 0.1991 0.027 Uiso 1 1 calc R U . . .
H5B H 0.3976 0.4297 0.2650 0.027 Uiso 1 1 calc R U . . .
C6 C 0.39795(14) 0.6104(4) 0.3071(3) 0.0212(8) Uani 1 1 d . . . . .
H6A H 0.4195 0.6848 0.3041 0.025 Uiso 1 1 calc R U . . .
H6B H 0.4004 0.5857 0.3660 0.025 Uiso 1 1 calc R U . . .
C7 C 0.34283(15) 0.6438(4) 0.2748(3) 0.0254(8) Uani 1 1 d . . . . .
H7A H 0.3406 0.6727 0.2168 0.031 Uiso 1 1 calc R U . . .
H7B H 0.3215 0.5684 0.2752 0.031 Uiso 1 1 calc R U . . .
C8 C 0.32216(17) 0.7448(5) 0.3263(3) 0.0327(10) Uani 1 1 d . . . . .
H8A H 0.3201 0.7129 0.3819 0.049 Uiso 1 1 calc R U . . .
H8B H 0.2883 0.7695 0.2999 0.049 Uiso 1 1 calc R U . . .
H8C H 0.3448 0.8171 0.3301 0.049 Uiso 1 1 calc R U . . .
C9 C 0.54846(15) 0.5027(4) 0.2080(3) 0.0235(8) Uani 1 1 d . . . . .
H9A H 0.5514 0.4292 0.1724 0.028 Uiso 1 1 calc R U . . .
H9B H 0.5338 0.5712 0.1717 0.028 Uiso 1 1 calc R U . . .
C10 C 0.60162(15) 0.5408(4) 0.2469(3) 0.0233(8) Uani 1 1 d . . . . .
H10A H 0.5991 0.5947 0.2954 0.028 Uiso 1 1 calc R U . . .
H10B H 0.6209 0.4654 0.2670 0.028 Uiso 1 1 calc R U . . .
C11 C 0.63039(17) 0.6099(5) 0.1868(3) 0.0292(9) Uani 1 1 d . . . . .
H11A H 0.6109 0.6850 0.1668 0.035 Uiso 1 1 calc R U . . .
H11B H 0.6327 0.5558 0.1384 0.035 Uiso 1 1 calc R U . . .
C12 C 0.68370(17) 0.6490(5) 0.2243(3) 0.0335(10) Uani 1 1 d . . . . .
H12A H 0.6820 0.6990 0.2740 0.050 Uiso 1 1 calc R U . . .
H12B H 0.6990 0.6985 0.1838 0.050 Uiso 1 1 calc R U . . .
H12C H 0.7044 0.5748 0.2390 0.050 Uiso 1 1 calc R U . . .
C13 C 0.52778(13) 0.7242(3) 0.3536(2) 0.0169(7) Uani 1 1 d . . . . .
C14 C 0.55482(13) 0.8049(3) 0.4234(2) 0.0179(7) Uani 1 1 d . . . . .
H14A H 0.5581 0.8906 0.4026 0.021 Uiso 1 1 calc R U . . .
H14B H 0.5340 0.8084 0.4691 0.021 Uiso 1 1 calc R U . . .
C15 C 0.60740(14) 0.7553(4) 0.4568(2) 0.0179(7) Uani 1 1 d . . . . .
C16 C 0.61395(15) 0.6582(4) 0.5123(3) 0.0228(8) Uani 1 1 d . . . . .
H16 H 0.5852 0.6193 0.5295 0.027 Uiso 1 1 calc R U . . .
C17 C 0.66273(16) 0.6162(4) 0.5435(3) 0.0244(8) Uani 1 1 d . . . . .
H17 H 0.6667 0.5493 0.5820 0.029 Uiso 1 1 calc R U . . .
C18 C 0.70512(15) 0.6710(4) 0.5189(3) 0.0220(8) Uani 1 1 d . . . . .
C19 C 0.69871(15) 0.7678(4) 0.4606(3) 0.0230(8) Uani 1 1 d . . . . .
C20 C 0.65027(15) 0.8089(4) 0.4301(3) 0.0211(7) Uani 1 1 d . . . . .
H20 H 0.6461 0.8744 0.3905 0.025 Uiso 1 1 calc R U . . .
C21 C 0.76244(17) 0.5431(5) 0.6067(3) 0.0316(10) Uani 1 1 d . . . . .
H21A H 0.7479 0.5678 0.6562 0.047 Uiso 1 1 calc R U . . .
H21B H 0.7989 0.5285 0.6215 0.047 Uiso 1 1 calc R U . . .
H21C H 0.7460 0.4665 0.5839 0.047 Uiso 1 1 calc R U . . .
C22 C 0.73813(18) 0.9195(5) 0.3839(4) 0.0365(11) Uani 1 1 d . . . . .
H22A H 0.7177 0.8976 0.3311 0.055 Uiso 1 1 calc R U . . .
H22B H 0.7720 0.9459 0.3739 0.055 Uiso 1 1 calc R U . . .
H22C H 0.7217 0.9875 0.4100 0.055 Uiso 1 1 calc R U . . .
Sn2 Sn 0.99902(2) 0.51789(3) 0.70970(2) 0.02168(8) Uani 1 1 d . . . . .
O5 O 0.97735(11) 0.3686(3) 0.6225(2) 0.0248(6) Uani 1 1 d . . . . .
O6 O 0.98953(11) 0.2116(3) 0.71152(19) 0.0237(6) Uani 1 1 d . . . . .
O7 O 0.74490(11) 0.3277(3) 0.4481(2) 0.0312(7) Uani 1 1 d . . . . .
O8 O 0.75748(11) 0.1371(3) 0.5430(2) 0.0311(7) Uani 1 1 d . . . . .
C23 C 1.07715(16) 0.4698(4) 0.7481(3) 0.0269(9) Uani 1 1 d . . . . .
H23A H 1.0967 0.5469 0.7630 0.032 Uiso 1 1 calc R U . . .
H23B H 1.0795 0.4173 0.7983 0.032 Uiso 1 1 calc R U . . .
C24 C 1.10123(16) 0.4005(5) 0.6819(3) 0.0320(10) Uani 1 1 d . . . . .
H24A H 1.0949 0.4479 0.6295 0.038 Uiso 1 1 calc R U . . .
H24B H 1.0845 0.3185 0.6723 0.038 Uiso 1 1 calc R U . . .
C25 C 1.15855(18) 0.3801(5) 0.7043(4) 0.0365(11) Uani 1 1 d . . . . .
H25A H 1.1726 0.3545 0.6539 0.044 Uiso 1 1 calc R U . . .
H25B H 1.1746 0.4602 0.7232 0.044 Uiso 1 1 calc R U . . .
C26 C 1.1724(2) 0.2860(5) 0.7692(4) 0.0467(14) Uani 1 1 d . . . . .
H26A H 1.1617 0.3144 0.8211 0.070 Uiso 1 1 calc R U . . .
H26B H 1.2092 0.2737 0.7772 0.070 Uiso 1 1 calc R U . . .
H26C H 1.1554 0.2073 0.7523 0.070 Uiso 1 1 calc R U . . .
C27 C 0.94070(17) 0.4895(4) 0.7854(3) 0.0287(9) Uani 1 1 d . . . . .
H27A H 0.9567 0.4553 0.8391 0.034 Uiso 1 1 calc R U . . .
H27B H 0.9264 0.5718 0.7966 0.034 Uiso 1 1 calc R U . . .
C28 C 0.89698(16) 0.4046(5) 0.7517(3) 0.0290(9) Uani 1 1 d . . . . .
H28A H 0.8839 0.4304 0.6944 0.035 Uiso 1 1 calc R U . . .
H28B H 0.9099 0.3185 0.7494 0.035 Uiso 1 1 calc R U . . .
C29 C 0.85367(17) 0.4053(5) 0.8025(3) 0.0315(10) Uani 1 1 d . . . . .
H29A H 0.8669 0.3817 0.8602 0.038 Uiso 1 1 calc R U . . .
H29B H 0.8401 0.4910 0.8036 0.038 Uiso 1 1 calc R U . . .
C30 C 0.81097(17) 0.3186(5) 0.7703(3) 0.0333(10) Uani 1 1 d . . . . .
H30A H 0.7983 0.3396 0.7126 0.050 Uiso 1 1 calc R U . . .
H30B H 0.7835 0.3271 0.8040 0.050 Uiso 1 1 calc R U . . .
H30C H 0.8234 0.2326 0.7733 0.050 Uiso 1 1 calc R U . . .
C31 C 0.98789(15) 0.6432(4) 0.6082(3) 0.0248(8) Uani 1 1 d . . . . .
H31A H 1.0095 0.7174 0.6219 0.030 Uiso 1 1 calc R U . . .
H31B H 0.9991 0.6026 0.5595 0.030 Uiso 1 1 calc R U . . .
C32 C 0.93291(16) 0.6853(4) 0.5854(3) 0.0267(9) Uani 1 1 d . . . . .
H32A H 0.9118 0.6125 0.5657 0.032 Uiso 1 1 calc R U . . .
H32B H 0.9204 0.7178 0.6356 0.032 Uiso 1 1 calc R U . . .
C33 C 0.92646(19) 0.7857(5) 0.5184(3) 0.0324(10) Uani 1 1 d . . . . .
H33A H 0.9471 0.8591 0.5385 0.039 Uiso 1 1 calc R U . . .
H33B H 0.9395 0.7538 0.4686 0.039 Uiso 1 1 calc R U . . .
C34 C 0.8720(2) 0.8257(6) 0.4949(4) 0.0521(16) Uani 1 1 d . . . . .
H34A H 0.8514 0.7536 0.4746 0.078 Uiso 1 1 calc R U . . .
H34B H 0.8700 0.8890 0.4514 0.078 Uiso 1 1 calc R U . . .
H34C H 0.8592 0.8603 0.5436 0.078 Uiso 1 1 calc R U . . .
C35 C 0.97272(14) 0.2548(4) 0.6423(3) 0.0213(8) Uani 1 1 d . . . . .
C36 C 0.94501(15) 0.1725(4) 0.5742(3) 0.0236(8) Uani 1 1 d . . . . .
H36A H 0.9654 0.1674 0.5281 0.028 Uiso 1 1 calc R U . . .
H36B H 0.9422 0.0874 0.5964 0.028 Uiso 1 1 calc R U . . .
C37 C 0.89230(15) 0.2195(4) 0.5408(3) 0.0228(8) Uani 1 1 d . . . . .
C38 C 0.88508(16) 0.3237(4) 0.4909(3) 0.0272(9) Uani 1 1 d . . . . .
H38 H 0.9136 0.3689 0.4781 0.033 Uiso 1 1 calc R U . . .
C39 C 0.83612(16) 0.3633(4) 0.4591(3) 0.0282(9) Uani 1 1 d . . . . .
H39 H 0.8316 0.4350 0.4248 0.034 Uiso 1 1 calc R U . . .
C40 C 0.79442(15) 0.2985(4) 0.4773(3) 0.0255(8) Uani 1 1 d . . . . .
C41 C 0.80119(15) 0.1938(4) 0.5285(3) 0.0246(8) Uani 1 1 d . . . . .
C42 C 0.84983(15) 0.1552(4) 0.5602(3) 0.0244(8) Uani 1 1 d . . . . .
H42 H 0.8543 0.0844 0.5953 0.029 Uiso 1 1 calc R U . . .
C43 C 0.73618(18) 0.4266(5) 0.3898(3) 0.0339(10) Uani 1 1 d . . . . .
H43A H 0.7506 0.5037 0.4151 0.051 Uiso 1 1 calc R U . . .
H43B H 0.6996 0.4372 0.3732 0.051 Uiso 1 1 calc R U . . .
H43C H 0.7523 0.4070 0.3410 0.051 Uiso 1 1 calc R U . . .
C44 C 0.76216(17) 0.0294(5) 0.5946(3) 0.0339(11) Uani 1 1 d . . . . .
H44A H 0.7811 -0.0349 0.5695 0.051 Uiso 1 1 calc R U . . .
H44B H 0.7283 -0.0021 0.6005 0.051 Uiso 1 1 calc R U . . .
H44C H 0.7802 0.0512 0.6493 0.051 Uiso 1 1 calc R U . . .

loop_
_atom_site_aniso_label
_atom_site_aniso_U_11
_atom_site_aniso_U_22
_atom_site_aniso_U_33
_atom_site_aniso_U_23
_atom_site_aniso_U_13
_atom_site_aniso_U_12
Sn1 0.01606(12) 0.01317(11) 0.02065(13) 0.00127(9) 0.00038(9) 0.00090(8)
O1 0.0201(13) 0.0149(12) 0.0230(14) -0.0010(10) 0.0024(10) -0.0028(10)
O2 0.0236(14) 0.0143(12) 0.0238(14) 0.0000(11) -0.0004(11) -0.0002(10)
O3 0.0170(13) 0.0332(17) 0.0367(18) 0.0084(14) -0.0028(12) 0.0021(12)
O4 0.0158(13) 0.0414(19) 0.0401(19) 0.0154(15) 0.0037(13) -0.0017(13)
C1 0.0183(17) 0.0193(17) 0.0219(19) 0.0032(14) 0.0029(14) 0.0022(13)
C2 0.0208(18) 0.0220(19) 0.025(2) 0.0037(15) 0.0028(15) 0.0027(14)
C3 0.0241(19) 0.025(2) 0.025(2) 0.0029(16) 0.0014(16) 0.0036(15)
C4 0.029(2) 0.038(3) 0.028(2) 0.0024(19) -0.0009(18) 0.0113(19)
C5 0.0220(18) 0.0168(17) 0.027(2) -0.0031(15) -0.0026(15) 0.0016(14)
C6 0.0165(16) 0.0221(18) 0.024(2) -0.0019(15) 0.0015(14) 0.0008(14)
C7 0.0160(17) 0.030(2) 0.030(2) -0.0062(17) 0.0022(15) 0.0018(15)
C8 0.023(2) 0.033(2) 0.043(3) -0.007(2) 0.0074(19) 0.0023(17)
C9 0.0219(18) 0.0228(19) 0.025(2) -0.0019(16) 0.0024(15) -0.0020(15)
C10 0.0182(17) 0.028(2) 0.024(2) 0.0003(16) 0.0063(15) 0.0005(15)
C11 0.027(2) 0.031(2) 0.032(2) 0.0053(18) 0.0100(17) -0.0045(17)
C12 0.026(2) 0.040(3) 0.036(3) -0.003(2) 0.0104(19) -0.0040(19)
C13 0.0125(15) 0.0166(16) 0.0220(18) -0.0021(14) 0.0040(13) 0.0007(12)
C14 0.0142(15) 0.0163(16) 0.0232(19) -0.0013(14) 0.0024(13) 0.0005(12)
C15 0.0155(16) 0.0190(17) 0.0189(18) -0.0031(14) 0.0016(13) 0.0001(13)
C16 0.0188(17) 0.0244(19) 0.026(2) 0.0039(16) 0.0045(15) -0.0017(14)
C17 0.0246(19) 0.0228(19) 0.025(2) 0.0057(16) 0.0002(16) 0.0000(15)
C18 0.0183(17) 0.0254(19) 0.0216(19) 0.0019(15) -0.0002(14) 0.0027(14)
C19 0.0163(17) 0.026(2) 0.027(2) 0.0028(16) 0.0039(15) -0.0016(14)
C20 0.0185(17) 0.0224(18) 0.0218(19) 0.0021(15) 0.0013(14) -0.0008(14)
C21 0.025(2) 0.036(2) 0.030(2) 0.0080(19) -0.0048(17) 0.0048(18)
C22 0.022(2) 0.038(3) 0.050(3) 0.018(2) 0.008(2) -0.0023(18)
Sn2 0.01690(13) 0.01948(13) 0.02746(16) 0.00264(10) -0.00104(10) -0.00121(9)
O5 0.0228(14) 0.0201(14) 0.0302(16) 0.0019(12) -0.0014(12) -0.0019(11)
O6 0.0234(14) 0.0191(13) 0.0269(16) 0.0006(11) -0.0024(11) 0.0016(11)
O7 0.0195(14) 0.0396(19) 0.0326(17) 0.0095(15) -0.0026(12) 0.0039(13)
O8 0.0170(13) 0.0373(18) 0.0384(19) 0.0122(15) 0.0021(12) 0.0005(12)
C23 0.0195(18) 0.029(2) 0.031(2) 0.0007(17) -0.0010(16) 0.0008(16)
C24 0.0185(19) 0.033(2) 0.043(3) -0.008(2) -0.0016(18) 0.0013(17)
C25 0.023(2) 0.038(3) 0.048(3) -0.006(2) 0.003(2) -0.0008(18)
C26 0.026(2) 0.038(3) 0.075(4) 0.007(3) 0.005(2) 0.002(2)
C27 0.024(2) 0.029(2) 0.034(2) -0.0028(18) 0.0054(17) -0.0039(16)
C28 0.0187(18) 0.034(2) 0.035(2) 0.0000(19) 0.0055(17) -0.0035(16)
C29 0.027(2) 0.031(2) 0.038(3) -0.002(2) 0.0117(19) -0.0066(18)
C30 0.022(2) 0.040(3) 0.038(3) 0.006(2) 0.0068(18) -0.0046(18)
C31 0.0196(18) 0.025(2) 0.030(2) 0.0054(17) 0.0029(15) -0.0007(15)
C32 0.0206(19) 0.026(2) 0.033(2) -0.0003(17) 0.0033(16) 0.0043(15)
C33 0.033(2) 0.031(2) 0.032(2) 0.0037(19) 0.0032(19) 0.0060(19)
C34 0.044(3) 0.059(4) 0.051(4) 0.019(3) 0.000(3) 0.022(3)
C35 0.0137(16) 0.0194(18) 0.031(2) -0.0008(15) 0.0023(14) 0.0003(13)
C36 0.0161(17) 0.0220(19) 0.032(2) -0.0052(16) 0.0024(15) 0.0003(14)
C37 0.0159(17) 0.0223(19) 0.029(2) -0.0039(16) 0.0006(15) 0.0012(14)
C38 0.0211(19) 0.028(2) 0.032(2) 0.0020(18) 0.0026(16) -0.0018(16)
C39 0.024(2) 0.029(2) 0.030(2) 0.0049(18) -0.0008(17) 0.0001(16)
C40 0.0182(18) 0.030(2) 0.027(2) 0.0004(17) -0.0010(15) 0.0024(15)
C41 0.0170(17) 0.031(2) 0.026(2) -0.0010(17) 0.0020(15) 0.0003(15)
C42 0.0178(17) 0.028(2) 0.027(2) 0.0002(17) 0.0007(15) 0.0014(15)
C43 0.030(2) 0.035(2) 0.035(3) 0.007(2) -0.0019(19) 0.0078(19)
C44 0.0201(19) 0.042(3) 0.039(3) 0.016(2) 0.0041(18) -0.0004(18)

loop_
_atom_type_symbol
_atom_type_description
_atom_type_scat_dispersion_real
_atom_type_scat_dispersion_imag
_atom_type_scat_source
C C 0.0033 0.0016 'International Tables Vol C Tables 4.2.6.8 and 6.1.1.4'
H H 0.0000 0.0000 'International Tables Vol C Tables 4.2.6.8 and 6.1.1.4'
O O 0.0106 0.0060 'International Tables Vol C Tables 4.2.6.8 and 6.1.1.4'
Sn Sn -0.6537 1.4246 'International Tables Vol C Tables 4.2.6.8 and 6.1.1.4'

loop_
_geom_angle_atom_site_label_1
_geom_angle_atom_site_label_2
_geom_angle_atom_site_label_3
_geom_angle
_geom_angle_site_symmetry_1
_geom_angle_site_symmetry_3
_geom_angle_publ_flag
C1 Sn1 C9 123.35(16) . . ?
C1 Sn1 C5 116.86(16) . . ?
C9 Sn1 C5 118.49(17) . . ?
C1 Sn1 O1 87.54(13) . . ?
C9 Sn1 O1 95.51(14) . . ?
C5 Sn1 O1 98.47(13) . . ?
C1 Sn1 O2 82.92(13) . 2_645 ?
C9 Sn1 O2 86.40(13) . 2_645 ?
C5 Sn1 O2 89.51(13) . 2_645 ?
O1 Sn1 O2 169.62(10) . 2_645 ?
C13 O1 Sn1 125.4(3) . . ?
C13 O2 Sn1 140.5(3) . 2_655 ?
C18 O3 C21 116.6(3) . . ?
C19 O4 C22 117.1(3) . . ?
C2 C1 Sn1 113.2(3) . . ?
C2 C1 H1A 108.9 . . ?
Sn1 C1 H1A 108.9 . . ?
C2 C1 H1B 108.9 . . ?
Sn1 C1 H1B 108.9 . . ?
H1A C1 H1B 107.7 . . ?
C1 C2 C3 113.8(3) . . ?
C1 C2 H2A 108.8 . . ?
C3 C2 H2A 108.8 . . ?
C1 C2 H2B 108.8 . . ?
C3 C2 H2B 108.8 . . ?
H2A C2 H2B 107.7 . . ?
C2 C3 C4 112.3(4) . . ?
C2 C3 H3A 109.2 . . ?
C4 C3 H3A 109.2 . . ?
C2 C3 H3B 109.2 . . ?
C4 C3 H3B 109.2 . . ?
H3A C3 H3B 107.9 . . ?
C3 C4 H4A 109.5 . . ?
C3 C4 H4B 109.5 . . ?
H4A C4 H4B 109.5 . . ?
C3 C4 H4C 109.5 . . ?
H4A C4 H4C 109.5 . . ?
H4B C4 H4C 109.5 . . ?
C6 C5 Sn1 116.0(3) . . ?
C6 C5 H5A 108.3 . . ?
Sn1 C5 H5A 108.3 . . ?
C6 C5 H5B 108.3 . . ?
Sn1 C5 H5B 108.3 . . ?
H5A C5 H5B 107.4 . . ?
C5 C6 C7 112.7(3) . . ?
C5 C6 H6A 109.1 . . ?
C7 C6 H6A 109.1 . . ?
C5 C6 H6B 109.1 . . ?
C7 C6 H6B 109.1 . . ?
H6A C6 H6B 107.8 . . ?
C8 C7 C6 112.4(4) . . ?
C8 C7 H7A 109.1 . . ?
C6 C7 H7A 109.1 . . ?
C8 C7 H7B 109.1 . . ?
C6 C7 H7B 109.1 . . ?
H7A C7 H7B 107.9 . . ?
C7 C8 H8A 109.5 . . ?
C7 C8 H8B 109.5 . . ?
H8A C8 H8B 109.5 . . ?
C7 C8 H8C 109.5 . . ?
H8A C8 H8C 109.5 . . ?
H8B C8 H8C 109.5 . . ?
C10 C9 Sn1 115.9(3) . . ?
C10 C9 H9A 108.3 . . ?
Sn1 C9 H9A 108.3 . . ?
C10 C9 H9B 108.3 . . ?
Sn1 C9 H9B 108.3 . . ?
H9A C9 H9B 107.4 . . ?
C11 C10 C9 112.7(4) . . ?
C11 C10 H10A 109.1 . . ?
C9 C10 H10A 109.1 . . ?
C11 C10 H10B 109.1 . . ?
C9 C10 H10B 109.1 . . ?
H10A C10 H10B 107.8 . . ?
C10 C11 C12 113.7(4) . . ?
C10 C11 H11A 108.8 . . ?
C12 C11 H11A 108.8 . . ?
C10 C11 H11B 108.8 . . ?
C12 C11 H11B 108.8 . . ?
H11A C11 H11B 107.7 . . ?
C11 C12 H12A 109.5 . . ?
C11 C12 H12B 109.5 . . ?
H12A C12 H12B 109.5 . . ?
C11 C12 H12C 109.5 . . ?
H12A C12 H12C 109.5 . . ?
H12B C12 H12C 109.5 . . ?
O2 C13 O1 124.5(4) . . ?
O2 C13 C14 121.4(3) . . ?
O1 C13 C14 114.0(3) . . ?
C15 C14 C13 112.3(3) . . ?
C15 C14 H14A 109.1 . . ?
C13 C14 H14A 109.1 . . ?
C15 C14 H14B 109.1 . . ?
C13 C14 H14B 109.1 . . ?
H14A C14 H14B 107.9 . . ?
C16 C15 C20 118.9(4) . . ?
C16 C15 C14 121.6(3) . . ?
C20 C15 C14 119.5(3) . . ?
C15 C16 C17 120.6(4) . . ?
C15 C16 H16 119.7 . . ?
C17 C16 H16 119.7 . . ?
C18 C17 C16 120.7(4) . . ?
C18 C17 H17 119.7 . . ?
C16 C17 H17 119.7 . . ?
O3 C18 C17 125.8(4) . . ?
O3 C18 C19 115.0(4) . . ?
C17 C18 C19 119.1(4) . . ?
O4 C19 C20 124.8(4) . . ?
O4 C19 C18 115.4(4) . . ?
C20 C19 C18 119.8(4) . . ?
C19 C20 C15 120.9(4) . . ?
C19 C20 H20 119.5 . . ?
C15 C20 H20 119.5 . . ?
O3 C21 H21A 109.5 . . ?
O3 C21 H21B 109.5 . . ?
H21A C21 H21B 109.5 . . ?
O3 C21 H21C 109.5 . . ?
H21A C21 H21C 109.5 . . ?
H21B C21 H21C 109.5 . . ?
O4 C22 H22A 109.5 . . ?
O4 C22 H22B 109.5 . . ?
H22A C22 H22B 109.5 . . ?
O4 C22 H22C 109.5 . . ?
H22A C22 H22C 109.5 . . ?
H22B C22 H22C 109.5 . . ?
C31 Sn2 C27 120.55(18) . . ?
C31 Sn2 C23 113.74(17) . . ?
C27 Sn2 C23 123.34(18) . . ?
C31 Sn2 O5 87.87(15) . . ?
C27 Sn2 O5 97.22(15) . . ?
C23 Sn2 O5 99.81(15) . . ?
C31 Sn2 O6 82.13(14) . 2_756 ?
C27 Sn2 O6 82.22(15) . 2_756 ?
C23 Sn2 O6 90.44(14) . 2_756 ?
O5 Sn2 O6 167.92(10) . 2_756 ?
C35 O5 Sn2 124.7(3) . . ?
C35 O6 Sn2 142.9(3) . 2_746 ?
C40 O7 C43 117.4(4) . . ?
C41 O8 C44 117.4(3) . . ?
C24 C23 Sn2 113.4(3) . . ?
C24 C23 H23A 108.9 . . ?
Sn2 C23 H23A 108.9 . . ?
C24 C23 H23B 108.9 . . ?
Sn2 C23 H23B 108.9 . . ?
H23A C23 H23B 107.7 . . ?
C23 C24 C25 113.8(4) . . ?
C23 C24 H24A 108.8 . . ?
C25 C24 H24A 108.8 . . ?
C23 C24 H24B 108.8 . . ?
C25 C24 H24B 108.8 . . ?
H24A C24 H24B 107.7 . . ?
C26 C25 C24 114.1(5) . . ?
C26 C25 H25A 108.7 . . ?
C24 C25 H25A 108.7 . . ?
C26 C25 H25B 108.7 . . ?
C24 C25 H25B 108.7 . . ?
H25A C25 H25B 107.6 . . ?
C25 C26 H26A 109.5 . . ?
C25 C26 H26B 109.5 . . ?
H26A C26 H26B 109.5 . . ?
C25 C26 H26C 109.5 . . ?
H26A C26 H26C 109.5 . . ?
H26B C26 H26C 109.5 . . ?
C28 C27 Sn2 117.3(3) . . ?
C28 C27 H27A 108.0 . . ?
Sn2 C27 H27A 108.0 . . ?
C28 C27 H27B 108.0 . . ?
Sn2 C27 H27B 108.0 . . ?
H27A C27 H27B 107.2 . . ?
C29 C28 C27 113.8(4) . . ?
C29 C28 H28A 108.8 . . ?
C27 C28 H28A 108.8 . . ?
C29 C28 H28B 108.8 . . ?
C27 C28 H28B 108.8 . . ?
H28A C28 H28B 107.7 . . ?
C30 C29 C28 113.7(4) . . ?
C30 C29 H29A 108.8 . . ?
C28 C29 H29A 108.8 . . ?
C30 C29 H29B 108.8 . . ?
C28 C29 H29B 108.8 . . ?
H29A C29 H29B 107.7 . . ?
C29 C30 H30A 109.5 . . ?
C29 C30 H30B 109.5 . . ?
H30A C30 H30B 109.5 . . ?
C29 C30 H30C 109.5 . . ?
H30A C30 H30C 109.5 . . ?
H30B C30 H30C 109.5 . . ?
C32 C31 Sn2 113.7(3) . . ?
C32 C31 H31A 108.8 . . ?
Sn2 C31 H31A 108.8 . . ?
C32 C31 H31B 108.8 . . ?
Sn2 C31 H31B 108.8 . . ?
H31A C31 H31B 107.7 . . ?
C33 C32 C31 113.0(4) . . ?
C33 C32 H32A 109.0 . . ?
C31 C32 H32A 109.0 . . ?
C33 C32 H32B 109.0 . . ?
C31 C32 H32B 109.0 . . ?
H32A C32 H32B 107.8 . . ?
C34 C33 C32 112.9(4) . . ?
C34 C33 H33A 109.0 . . ?
C32 C33 H33A 109.0 . . ?
C34 C33 H33B 109.0 . . ?
C32 C33 H33B 109.0 . . ?
H33A C33 H33B 107.8 . . ?
C33 C34 H34A 109.5 . . ?
C33 C34 H34B 109.5 . . ?
H34A C34 H34B 109.5 . . ?
C33 C34 H34C 109.5 . . ?
H34A C34 H34C 109.5 . . ?
H34B C34 H34C 109.5 . . ?
O6 C35 O5 123.5(4) . . ?
O6 C35 C36 121.2(4) . . ?
O5 C35 C36 115.2(4) . . ?
C37 C36 C35 113.3(3) . . ?
C37 C36 H36A 108.9 . . ?
C35 C36 H36A 108.9 . . ?
C37 C36 H36B 108.9 . . ?
C35 C36 H36B 108.9 . . ?
H36A C36 H36B 107.7 . . ?
C38 C37 C42 118.9(4) . . ?
C38 C37 C36 121.7(4) . . ?
C42 C37 C36 119.4(4) . . ?
C37 C38 C39 120.6(4) . . ?
C37 C38 H38 119.7 . . ?
C39 C38 H38 119.7 . . ?
C40 C39 C38 120.2(4) . . ?
C40 C39 H39 119.9 . . ?
C38 C39 H39 119.9 . . ?
O7 C40 C39 124.9(4) . . ?
O7 C40 C41 115.3(4) . . ?
C39 C40 C41 119.7(4) . . ?
O8 C41 C42 125.1(4) . . ?
O8 C41 C40 115.0(4) . . ?
C42 C41 C40 119.9(4) . . ?
C41 C42 C37 120.6(4) . . ?
C41 C42 H42 119.7 . . ?
C37 C42 H42 119.7 . . ?
O7 C43 H43A 109.5 . . ?
O7 C43 H43B 109.5 . . ?
H43A C43 H43B 109.5 . . ?
O7 C43 H43C 109.5 . . ?
H43A C43 H43C 109.5 . . ?
H43B C43 H43C 109.5 . . ?
O8 C44 H44A 109.5 . . ?
O8 C44 H44B 109.5 . . ?
H44A C44 H44B 109.5 . . ?
O8 C44 H44C 109.5 . . ?
H44A C44 H44C 109.5 . . ?
H44B C44 H44C 109.5 . . ?

loop_
_geom_bond_atom_site_label_1
_geom_bond_atom_site_label_2
_geom_bond_distance
_geom_bond_site_symmetry_2
_geom_bond_publ_flag
Sn1 C1 2.130(4) . ?
Sn1 C9 2.138(4) . ?
Sn1 C5 2.148(4) . ?
Sn1 O1 2.173(3) . ?
Sn1 O2 2.420(3) 2_645 ?
O1 C13 1.280(5) . ?
O2 C13 1.241(5) . ?
O2 Sn1 2.420(3) 2_655 ?
O3 C18 1.368(5) . ?
O3 C21 1.426(5) . ?
O4 C19 1.371(5) . ?
O4 C22 1.426(6) . ?
C1 C2 1.522(5) . ?
C1 H1A 0.9900 . ?
C1 H1B 0.9900 . ?
C2 C3 1.522(6) . ?
C2 H2A 0.9900 . ?
C2 H2B 0.9900 . ?
C3 C4 1.523(6) . ?
C3 H3A 0.9900 . ?
C3 H3B 0.9900 . ?
C4 H4A 0.9800 . ?
C4 H4B 0.9800 . ?
C4 H4C 0.9800 . ?
C5 C6 1.521(6) . ?
C5 H5A 0.9900 . ?
C5 H5B 0.9900 . ?
C6 C7 1.531(5) . ?
C6 H6A 0.9900 . ?
C6 H6B 0.9900 . ?
C7 C8 1.522(6) . ?
C7 H7A 0.9900 . ?
C7 H7B 0.9900 . ?
C8 H8A 0.9800 . ?
C8 H8B 0.9800 . ?
C8 H8C 0.9800 . ?
C9 C10 1.524(6) . ?
C9 H9A 0.9900 . ?
C9 H9B 0.9900 . ?
C10 C11 1.521(6) . ?
C10 H10A 0.9900 . ?
C10 H10B 0.9900 . ?
C11 C12 1.524(6) . ?
C11 H11A 0.9900 . ?
C11 H11B 0.9900 . ?
C12 H12A 0.9800 . ?
C12 H12B 0.9800 . ?
C12 H12C 0.9800 . ?
C13 C14 1.529(5) . ?
C14 C15 1.526(5) . ?
C14 H14A 0.9900 . ?
C14 H14B 0.9900 . ?
C15 C16 1.377(6) . ?
C15 C20 1.403(5) . ?
C16 C17 1.402(6) . ?
C16 H16 0.9500 . ?
C17 C18 1.383(6) . ?
C17 H17 0.9500 . ?
C18 C19 1.404(6) . ?
C19 C20 1.388(5) . ?
C20 H20 0.9500 . ?
C21 H21A 0.9800 . ?
C21 H21B 0.9800 . ?
C21 H21C 0.9800 . ?
C22 H22A 0.9800 . ?
C22 H22B 0.9800 . ?
C22 H22C 0.9800 . ?
Sn2 C31 2.122(4) . ?
Sn2 C27 2.139(5) . ?
Sn2 C23 2.150(4) . ?
Sn2 O5 2.168(3) . ?
Sn2 O6 2.443(3) 2_756 ?
O5 C35 1.276(5) . ?
O6 C35 1.245(5) . ?
O6 Sn2 2.443(3) 2_746 ?
O7 C40 1.374(5) . ?
O7 C43 1.423(6) . ?
O8 C41 1.365(5) . ?
O8 C44 1.426(6) . ?
C23 C24 1.526(7) . ?
C23 H23A 0.9900 . ?
C23 H23B 0.9900 . ?
C24 C25 1.535(6) . ?
C24 H24A 0.9900 . ?
C24 H24B 0.9900 . ?
C25 C26 1.472(8) . ?
C25 H25A 0.9900 . ?
C25 H25B 0.9900 . ?
C26 H26A 0.9800 . ?
C26 H26B 0.9800 . ?
C26 H26C 0.9800 . ?
C27 C28 1.520(6) . ?
C27 H27A 0.9900 . ?
C27 H27B 0.9900 . ?
C28 C29 1.513(6) . ?
C28 H28A 0.9900 . ?
C28 H28B 0.9900 . ?
C29 C30 1.507(6) . ?
C29 H29A 0.9900 . ?
C29 H29B 0.9900 . ?
C30 H30A 0.9800 . ?
C30 H30B 0.9800 . ?
C30 H30C 0.9800 . ?
C31 C32 1.528(6) . ?
C31 H31A 0.9900 . ?
C31 H31B 0.9900 . ?
C32 C33 1.528(6) . ?
C32 H32A 0.9900 . ?
C32 H32B 0.9900 . ?
C33 C34 1.510(7) . ?
C33 H33A 0.9900 . ?
C33 H33B 0.9900 . ?
C34 H34A 0.9800 . ?
C34 H34B 0.9800 . ?
C34 H34C 0.9800 . ?
C35 C36 1.526(6) . ?
C36 C37 1.519(5) . ?
C36 H36A 0.9900 . ?
C36 H36B 0.9900 . ?
C37 C38 1.382(6) . ?
C37 C42 1.400(6) . ?
C38 C39 1.400(6) . ?
C38 H38 0.9500 . ?
C39 C40 1.379(6) . ?
C39 H39 0.9500 . ?
C40 C41 1.397(6) . ?
C41 C42 1.389(5) . ?
C42 H42 0.9500 . ?
C43 H43A 0.9800 . ?
C43 H43B 0.9800 . ?
C43 H43C 0.9800 . ?
C44 H44A 0.9800 . ?
C44 H44B 0.9800 . ?
C44 H44C 0.9800 . ?
